data_7009730
loop_
_publ_author_name
'Braga, Dario'
'Cojazzi, Gianna'
'Abati, Alexander'
'Maini, Lucia'
'Polito, Marco'
'Scaccianoce, Laura'
'Grepioni, Fabrizia'

_publ_section_title
;
 Making and converting organometallic pseudo-polymorphs via
 non-solution methods&#x200A;&#x2020;
;
_journal_issue 21
_journal_name_full 'Journal of the Chemical Society, Dalton Transactions'
_journal_page_first 3969
_journal_paper_doi 10.1039/b003160g
_journal_year 2000
_chemical_formula_sum 'C12 H12 B2 F8 Ru'
_chemical_formula_weight 430.91
_chemical_name_systematic
; 
 ? 
;
_space_group_IT_number 194
_symmetry_cell_setting hexagonal
_symmetry_space_group_name_Hall '-P 6c 2c'
_symmetry_space_group_name_H-M 'P 63/m m c'
_atom_sites_solution_hydrogens geom
_atom_sites_solution_primary direct
_atom_sites_solution_secondary difmap
_audit_creation_method SHELXL-97
_cell_angle_alpha 90.00
_cell_angle_beta 90.00
_cell_angle_gamma 120.00
_cell_formula_units_Z 2
_cell_length_a 8.2920(10)
_cell_length_b 8.2920(10)
_cell_length_c 12.5370(10)
_cell_measurement_reflns_used 12
_cell_measurement_temperature 223(2)
_cell_measurement_theta_max 20
_cell_measurement_theta_min 15
_cell_volume 746.52(14)
_computing_structure_refinement 'SHELXL-97 (Sheldrick, 1997)'
_computing_structure_solution 'SHELXS-97 (Sheldrick, 1990)'
_diffrn_ambient_temperature 223(2)
_diffrn_measured_fraction_theta_full 0.811
_diffrn_measured_fraction_theta_max 0.811
_diffrn_measurement_device_type 'Nonius CAD4'
_diffrn_measurement_method '\w/2\q scans'
_diffrn_radiation_monochromator graphite
_diffrn_radiation_source 'fine-focus sealed tube'
_diffrn_radiation_type MoK\a
_diffrn_radiation_wavelength 0.71073
_diffrn_reflns_av_R_equivalents 0.0486
_diffrn_reflns_av_sigmaI/netI 0.0178
_diffrn_reflns_limit_h_max 9
_diffrn_reflns_limit_h_min -9
_diffrn_reflns_limit_k_max 9
_diffrn_reflns_limit_k_min -9
_diffrn_reflns_limit_l_max 16
_diffrn_reflns_limit_l_min 0
_diffrn_reflns_number 2781
_diffrn_reflns_theta_full 27.97
_diffrn_reflns_theta_max 27.97
_diffrn_reflns_theta_min 3.25
_exptl_absorpt_coefficient_mu 1.128
_exptl_absorpt_correction_type none
_exptl_crystal_colour colourless
_exptl_crystal_density_diffrn 1.917
_exptl_crystal_density_method 'not measured'
_exptl_crystal_description block
_exptl_crystal_F_000 420
_exptl_crystal_size_max 0.24
_exptl_crystal_size_mid 0.20
_exptl_crystal_size_min 0.18
_refine_diff_density_max 0.531
_refine_diff_density_min -0.287
_refine_diff_density_rms 0.066
_refine_ls_extinction_coef 0.004(3)
_refine_ls_extinction_expression Fc^*^=kFc[1+0.001xFc^2^\l^3^/sin(2\q)]^-1/4^
_refine_ls_extinction_method SHELXL
_refine_ls_goodness_of_fit_ref 0.696
_refine_ls_hydrogen_treatment mixed
_refine_ls_matrix_type full
_refine_ls_number_parameters 39
_refine_ls_number_reflns 308
_refine_ls_number_restraints 5
_refine_ls_restrained_S_all 0.700
_refine_ls_R_factor_all 0.0235
_refine_ls_R_factor_gt 0.0227
_refine_ls_shift/su_max 0.000
_refine_ls_shift/su_mean 0.000
_refine_ls_structure_factor_coef Fsqd
_refine_ls_weighting_details 'calc w=1/[\s^2^(Fo^2^)+(0.0761P)^2^+0.6846P] where P=(Fo^2^+2Fc^2^)/3'
_refine_ls_weighting_scheme calc
_refine_ls_wR_factor_gt 0.0601
_refine_ls_wR_factor_ref 0.0618
_reflns_number_gt 293
_reflns_number_total 308
_reflns_threshold_expression >2sigma(I)
_cod_data_source_file b003160g.txt
_cod_data_source_block 5
_cod_depositor_comments
;
The following automatic conversions were performed:
'_exptl_absorpt_correction_type' value 'None' changed to 'none' according
to '/home/saulius/struct/CIF-dictionaries/cif_core.dic' dictionary named
'cif_core.dic' version 2.4.1 from 2010-06-29.

Automatic conversion script
Id: cif_fix_enum 1527 2010-12-29 10:47:43Z saulius 
;
_cod_original_sg_symbol_H-M P6(3)/mmc
_cod_database_code 7009730

loop_
_symmetry_equiv_pos_as_xyz
'x, y, z'
'-x, -y, z+1/2'
'-y, -x, -z+1/2'
'y, x, -z'
'x-y, -y, -z'
'-x+y, y, -z+1/2'
'x, x-y, -z+1/2'
'-x, -x+y, -z'
'-y, x-y, z'
'y, -x+y, z+1/2'
'x-y, x, z+1/2'
'-x+y, -x, z'
'-x, -y, -z'
'x, y, -z-1/2'
'y, x, z-1/2'
'-y, -x, z'
'-x+y, y, z'
'x-y, -y, z-1/2'
'-x, -x+y, z-1/2'
'x, x-y, z'
'y, -x+y, -z'
'-y, x-y, -z-1/2'
'-x+y, -x, -z-1/2'
'x-y, x, -z'

loop_
_atom_site_label
_atom_site_type_symbol
_atom_site_fract_x
_atom_site_fract_y
_atom_site_fract_z
_atom_site_U_iso_or_equiv
_atom_site_adp_type
_atom_site_occupancy
_atom_site_symmetry_multiplicity
_atom_site_calc_flag
_atom_site_refinement_flags
_atom_site_disorder_assembly
_atom_site_disorder_group
Ru1 Ru 0.6667 0.3333 0.2500 0.0272(3) Uani 1 12 d S . .
C1 C 0.6668(4) 0.5020(4) 0.11425(19) 0.0638(8) Uani 1 1 d . . .
H1 H 0.6655 0.6125 0.1138 0.050 Uiso 1 1 d . . .
B1 B 0.0000 0.0000 0.0000 0.050(2) Uani 1 12 d SD . .
F1 F 0.0886(3) 0.1772(6) 0.0422(5) 0.0857(14) Uani 0.50 2 d SPD . .
F2 F 0.0000 0.0000 0.1065(9) 0.181(8) Uani 0.50 6 d SPD . .
B2 B 0.3333 0.6667 0.2500 0.060(3) Uani 1 12 d SD . .
F3 F 0.2387(8) 0.7613(8) 0.2500 0.093(5) Uani 0.50 4 d SPD . .
F4 F 0.3333 0.6667 0.1447(12) 0.201(13) Uani 0.50 6 d SPD . .
F5 F 0.2549(10) 0.7451(10) 0.1885(11) 0.094(5) Uani 0.25 2 d SPD . .

loop_
_atom_site_aniso_label
_atom_site_aniso_U_11
_atom_site_aniso_U_22
_atom_site_aniso_U_33
_atom_site_aniso_U_23
_atom_site_aniso_U_13
_atom_site_aniso_U_12
Ru1 0.0246(3) 0.0246(3) 0.0324(3) 0.000 0.000 0.01228(16)
C1 0.087(2) 0.0589(15) 0.0527(10) 0.0183(12) -0.0014(11) 0.0421(14)
B1 0.039(3) 0.039(3) 0.072(5) 0.000 0.000 0.0194(14)
F1 0.068(2) 0.044(3) 0.136(4) -0.010(3) -0.0052(15) 0.0222(13)
F2 0.236(12) 0.236(12) 0.071(6) 0.000 0.000 0.118(6)
B2 0.035(4) 0.035(4) 0.109(11) 0.000 0.000 0.0175(18)
F3 0.088(6) 0.088(6) 0.133(12) 0.000 0.000 0.066(7)
F4 0.25(2) 0.25(2) 0.113(14) 0.000 0.000 0.123(10)
F5 0.080(7) 0.080(7) 0.125(16) 0.019(5) -0.019(5) 0.042(9)

loop_
_atom_type_symbol
_atom_type_description
_atom_type_scat_dispersion_real
_atom_type_scat_dispersion_imag
_atom_type_scat_source
C C 0.0033 0.0016 'International Tables Vol C Tables 4.2.6.8 and 6.1.1.4'
H H 0.0000 0.0000 'International Tables Vol C Tables 4.2.6.8 and 6.1.1.4'
B B 0.0013 0.0007 'International Tables Vol C Tables 4.2.6.8 and 6.1.1.4'
F F 0.0171 0.0103 'International Tables Vol C Tables 4.2.6.8 and 6.1.1.4'
Ru Ru -1.2594 0.8363 'International Tables Vol C Tables 4.2.6.8 and 6.1.1.4'

loop_
_geom_angle_atom_site_label_1
_geom_angle_atom_site_label_2
_geom_angle_atom_site_label_3
_geom_angle
_geom_angle_site_symmetry_1
_geom_angle_site_symmetry_3
_geom_angle_publ_flag
C1 Ru1 C1 113.28(15) 20 23_666 ?
C1 Ru1 C1 37.05(14) 20 9_655 ?
C1 Ru1 C1 142.99(6) 23_666 9_655 ?
C1 Ru1 C1 142.99(6) 20 6_655 ?
C1 Ru1 C1 37.05(14) 23_666 6_655 ?
C1 Ru1 C1 179.96(15) 9_655 6_655 ?
C1 Ru1 C1 101.20(16) 20 7 ?
C1 Ru1 C1 36.97(14) 23_666 7 ?
C1 Ru1 C1 113.33(15) 9_655 7 ?
C1 Ru1 C1 66.69(13) 6_655 7 ?
C1 Ru1 C1 36.97(14) 20 12_665 ?
C1 Ru1 C1 101.20(16) 23_666 12_665 ?
C1 Ru1 C1 66.69(13) 9_655 12_665 ?
C1 Ru1 C1 113.33(15) 6_655 12_665 ?
C1 Ru1 C1 113.28(15) 7 12_665 ?
C1 Ru1 C1 113.33(15) 20 22_656 ?
C1 Ru1 C1 66.69(13) 23_666 22_656 ?
C1 Ru1 C1 101.20(16) 9_655 22_656 ?
C1 Ru1 C1 78.80(16) 6_655 22_656 ?
C1 Ru1 C1 37.05(14) 7 22_656 ?
C1 Ru1 C1 142.99(6) 12_665 22_656 ?
C1 Ru1 C1 66.69(13) 20 17_655 ?
C1 Ru1 C1 113.33(15) 23_666 17_655 ?
C1 Ru1 C1 78.80(16) 9_655 17_655 ?
C1 Ru1 C1 101.20(16) 6_655 17_655 ?
C1 Ru1 C1 142.99(7) 7 17_655 ?
C1 Ru1 C1 37.05(14) 12_665 17_655 ?
C1 Ru1 C1 179.96(15) 22_656 17_655 ?
C1 Ru1 C1 66.69(13) 20 16_665 ?
C1 Ru1 C1 179.96(12) 23_666 16_665 ?
C1 Ru1 C1 36.97(14) 9_655 16_665 ?
C1 Ru1 C1 142.99(7) 6_655 16_665 ?
C1 Ru1 C1 142.99(7) 7 16_665 ?
C1 Ru1 C1 78.80(16) 12_665 16_665 ?
C1 Ru1 C1 113.28(16) 22_656 16_665 ?
C1 Ru1 C1 66.69(13) 17_655 16_665 ?
C1 Ru1 C1 179.96(18) 20 14_556 ?
C1 Ru1 C1 66.69(13) 23_666 14_556 ?
C1 Ru1 C1 142.99(7) 9_655 14_556 ?
C1 Ru1 C1 36.97(14) 6_655 14_556 ?
C1 Ru1 C1 78.80(16) 7 14_556 ?
C1 Ru1 C1 142.99(7) 12_665 14_556 ?
C1 Ru1 C1 66.69(13) 22_656 14_556 ?
C1 Ru1 C1 113.28(15) 17_655 14_556 ?
C1 Ru1 C1 113.33(15) 16_665 14_556 ?
C1 Ru1 C1 78.80(16) 20 . ?
C1 Ru1 C1 142.99(7) 23_666 . ?
C1 Ru1 C1 66.69(13) 9_655 . ?
C1 Ru1 C1 113.28(16) 6_655 . ?
C1 Ru1 C1 179.96(17) 7 . ?
C1 Ru1 C1 66.69(13) 12_665 . ?
C1 Ru1 C1 142.99(7) 22_656 . ?
C1 Ru1 C1 36.97(14) 17_655 . ?
C1 Ru1 C1 37.05(14) 16_665 . ?
C1 Ru1 C1 101.20(16) 14_556 . ?
C1 Ru1 C1 142.99(7) 20 3_665 ?
C1 Ru1 C1 78.80(16) 23_666 3_665 ?
C1 Ru1 C1 113.28(16) 9_655 3_665 ?
C1 Ru1 C1 66.69(13) 6_655 3_665 ?
C1 Ru1 C1 66.69(13) 7 3_665 ?
C1 Ru1 C1 179.96(12) 12_665 3_665 ?
C1 Ru1 C1 36.97(14) 22_656 3_665 ?
C1 Ru1 C1 142.99(7) 17_655 3_665 ?
C1 Ru1 C1 101.20(16) 16_665 3_665 ?
C1 Ru1 C1 37.05(15) 14_556 3_665 ?
C1 Ru1 C1 113.33(15) . 3_665 ?
C1 C1 C1 120.0 16_665 17_655 ?
C1 C1 Ru1 71.48(7) 16_665 . ?
C1 C1 Ru1 71.51(7) 17_655 . ?
F2 B1 F2 180.0 13 . ?
F2 B1 F1 67.4(2) 13 13 ?
F2 B1 F1 112.6(2) . 13 ?
F2 B1 F1 112.6(2) 13 . ?
F2 B1 F1 67.4(2) . . ?
F1 B1 F1 180.0(5) 13 . ?
F2 B1 F1 67.4(2) 13 4 ?
F2 B1 F1 112.6(2) . 4 ?
F1 B1 F1 106.2(3) 13 4 ?
F1 B1 F1 73.8(3) . 4 ?
F2 B1 F1 112.6(2) 13 16 ?
F2 B1 F1 67.4(2) . 16 ?
F1 B1 F1 73.8(3) 13 16 ?
F1 B1 F1 106.2(3) . 16 ?
F1 B1 F1 180.0(5) 4 16 ?
F2 B1 F1 67.4(2) 13 8 ?
F2 B1 F1 112.6(2) . 8 ?
F1 B1 F1 106.2(3) 13 8 ?
F1 B1 F1 73.8(3) . 8 ?
F1 B1 F1 106.2(3) 4 8 ?
F1 B1 F1 73.8(3) 16 8 ?
F2 B1 F1 112.6(2) 13 20 ?
F2 B1 F1 67.4(2) . 20 ?
F1 B1 F1 73.8(3) 13 20 ?
F1 B1 F1 106.2(3) . 20 ?
F1 B1 F1 73.8(3) 4 20 ?
F1 B1 F1 106.2(3) 16 20 ?
F1 B1 F1 180.0(5) 8 20 ?
B1 F1 F2 54.9(4) . . ?
B1 F1 F1 53.11(14) . 8 ?
F2 F1 F1 91.0(3) . 8 ?
B1 F1 F1 53.11(14) . 4 ?
F2 F1 F1 91.0(3) . 4 ?
F1 F1 F1 83.5(5) 8 4 ?
B1 F2 F1 57.6(4) . 16 ?
B1 F2 F1 57.6(4) . . ?
F1 F2 F1 94.0(6) 16 . ?
B1 F2 F1 57.6(4) . 20 ?
F1 F2 F1 94.0(6) 16 20 ?
F1 F2 F1 94.0(6) . 20 ?
F4 B2 F4 180.000(3) . 14_556 ?
F4 B2 F3 90.000(1) . . ?
F4 B2 F3 90.000(1) 14_556 . ?
F4 B2 F3 90.000(2) . 7_565 ?
F4 B2 F3 90.000(4) 14_556 7_565 ?
F3 B2 F3 120.000(2) . 7_565 ?
F4 B2 F3 90.000(3) . 17 ?
F4 B2 F3 90.000(5) 14_556 17 ?
F3 B2 F3 120.000(3) . 17 ?
F3 B2 F3 120.000(1) 7_565 17 ?
F4 B2 F5 55.6(7) . . ?
F4 B2 F5 124.4(7) 14_556 . ?
F3 B2 F5 34.4(7) . . ?
F3 B2 F5 114.4(2) 7_565 . ?
F3 B2 F5 114.4(2) 17 . ?
F4 B2 F5 124.4(7) . 14_556 ?
F4 B2 F5 55.6(7) 14_556 14_556 ?
F3 B2 F5 34.4(7) . 14_556 ?
F3 B2 F5 114.4(2) 7_565 14_556 ?
F3 B2 F5 114.4(2) 17 14_556 ?
F5 B2 F5 68.8(13) . 14_556 ?
F4 B2 F5 55.6(7) . 20_565 ?
F4 B2 F5 124.4(7) 14_556 20_565 ?
F3 B2 F5 114.4(2) . 20_565 ?
F3 B2 F5 34.4(7) 7_565 20_565 ?
F3 B2 F5 114.4(2) 17 20_565 ?
F5 B2 F5 91.2(9) . 20_565 ?
F5 B2 F5 131.3(4) 14_556 20_565 ?
F4 B2 F5 124.4(7) . 6 ?
F4 B2 F5 55.6(7) 14_556 6 ?
F3 B2 F5 114.4(2) . 6 ?
F3 B2 F5 114.4(2) 7_565 6 ?
F3 B2 F5 34.4(7) 17 6 ?
F5 B2 F5 131.3(4) . 6 ?
F5 B2 F5 91.2(9) 14_556 6 ?
F5 B2 F5 131.3(4) 20_565 6 ?
F4 B2 F5 55.6(7) . 17 ?
F4 B2 F5 124.4(7) 14_556 17 ?
F3 B2 F5 114.4(2) . 17 ?
F3 B2 F5 114.4(2) 7_565 17 ?
F3 B2 F5 34.4(7) 17 17 ?
F5 B2 F5 91.2(9) . 17 ?
F5 B2 F5 131.3(4) 14_556 17 ?
F5 B2 F5 91.2(9) 20_565 17 ?
F5 B2 F5 68.8(13) 6 17 ?
F4 B2 F5 124.4(7) . 7_565 ?
F4 B2 F5 55.6(7) 14_556 7_565 ?
F3 B2 F5 114.4(2) . 7_565 ?
F3 B2 F5 34.4(7) 7_565 7_565 ?
F3 B2 F5 114.4(2) 17 7_565 ?
F5 B2 F5 131.3(4) . 7_565 ?
F5 B2 F5 91.2(9) 14_556 7_565 ?
F5 B2 F5 68.8(13) 20_565 7_565 ?
F5 B2 F5 91.2(9) 6 7_565 ?
F5 B2 F5 131.3(4) 17 7_565 ?
F5 F3 F5 146(3) . 14_556 ?
F5 F3 B2 73.2(15) . . ?
F5 F3 B2 73.2(15) 14_556 . ?
B2 F4 F5 64.1(9) . . ?
B2 F4 F5 64.1(9) . 17 ?
F5 F4 F5 102.3(11) . 17 ?
B2 F4 F5 64.1(9) . 20_565 ?
F5 F4 F5 102.3(11) . 20_565 ?
F5 F4 F5 102.3(11) 17 20_565 ?
F3 F5 F4 133(2) . . ?
F3 F5 F5 16.8(15) . 14_556 ?
F4 F5 F5 115.9(9) . 14_556 ?
F3 F5 B2 72.4(14) . . ?
F4 F5 B2 60.3(9) . . ?
F5 F5 B2 55.6(7) 14_556 . ?

loop_
_geom_bond_atom_site_label_1
_geom_bond_atom_site_label_2
_geom_bond_distance
_geom_bond_site_symmetry_2
_geom_bond_publ_flag
Ru1 C1 2.202(2) 20 ?
Ru1 C1 2.202(2) 23_666 ?
Ru1 C1 2.202(2) 9_655 ?
Ru1 C1 2.202(2) 6_655 ?
Ru1 C1 2.202(2) 7 ?
Ru1 C1 2.202(2) 12_665 ?
Ru1 C1 2.202(2) 22_656 ?
Ru1 C1 2.202(2) 17_655 ?
Ru1 C1 2.202(2) 16_665 ?
Ru1 C1 2.202(2) 14_556 ?
Ru1 C1 2.202(2) . ?
Ru1 C1 2.202(2) 3_665 ?
C1 C1 1.399(6) 16_665 ?
C1 C1 1.397(5) 17_655 ?
B1 F2 1.336(11) 13 ?
B1 F2 1.336(11) . ?
B1 F1 1.378(5) 13 ?
B1 F1 1.378(5) . ?
B1 F1 1.378(5) 4 ?
B1 F1 1.378(5) 16 ?
B1 F1 1.378(5) 8 ?
B1 F1 1.378(5) 20 ?
F1 F2 1.507(8) . ?
F1 F1 1.654(8) 8 ?
F1 F1 1.654(8) 4 ?
F2 F1 1.507(8) 16 ?
F2 F1 1.507(8) 20 ?
B2 F4 1.320(15) . ?
B2 F4 1.320(15) 14_556 ?
B2 F3 1.360(11) . ?
B2 F3 1.360(11) 7_565 ?
B2 F3 1.360(11) 17 ?
B2 F5 1.366(13) . ?
B2 F5 1.366(13) 14_556 ?
B2 F5 1.366(13) 20_565 ?
B2 F5 1.366(13) 6 ?
B2 F5 1.366(13) 17 ?
B2 F5 1.366(13) 7_565 ?
F3 F5 0.806(15) . ?
F3 F5 0.806(15) 14_556 ?
F4 F5 1.253(17) . ?
F4 F5 1.253(18) 17 ?
F4 F5 1.253(17) 20_565 ?
F5 F5 1.54(3) 14_556 ?
